data_9007938
loop_
_publ_author_name
'Werner, F.'
'Weil, M.'

_publ_section_title
;
 alpha-BaCaAlF7
;
_journal_name_full 'Acta Crystallographica, Section E'
_journal_page_first i17
_journal_page_last i19
_journal_paper_doi 10.1107/S1600536803001259
_journal_volume 59
_journal_year 2003
_chemical_formula_structural BaCaAlF7
_chemical_formula_sum 'Al Ba Ca F7'
_space_group_IT_number 13
_symmetry_space_group_name_Hall '-P 2yac'
_symmetry_space_group_name_H-M 'P 1 2/n 1'
_cell_angle_alpha 90
_cell_angle_beta 92.319
_cell_angle_gamma 90
_cell_length_a 5.3664
_cell_length_b 5.3846
_cell_length_c 18.8262
_cell_formula_units_Z 4
_cell_volume 543.555
_database_code_amcsd 0010396
_exptl_crystal_density_diffrn 4.123
_cod_original_formula_sum 'Ba Ca Al F7'
_cod_database_code 9007938
_amcsd_formula_title BaCaAlF7

loop_
_space_group_symop_operation_xyz
x,y,z
1/2-x,y,1/2-z
1/2+x,-y,1/2+z
-x,-y,-z

loop_
_atom_site_aniso_label
_atom_site_aniso_U_11
_atom_site_aniso_U_22
_atom_site_aniso_U_33
_atom_site_aniso_U_12
_atom_site_aniso_U_13
_atom_site_aniso_U_23
Ba 0.01257 0.01309 0.00916 0.00207 -0.00020 0.00030
Ca1 0.00840 0.00730 0.00780 0.00000 -0.00050 0.00000
Ca2 0.00640 0.00770 0.00700 0.00000 0.00040 0.00000
Al 0.00910 0.00890 0.00710 0.00020 0.00000 0.00020
F1 0.01700 0.02010 0.01220 -0.00690 -0.00170 -0.00160
F2 0.01390 0.01350 0.01530 -0.00040 0.00540 -0.00310
F3 0.01290 0.01210 0.01460 -0.00130 -0.00230 0.00470
F4 0.01360 0.01400 0.01210 0.00270 -0.00170 -0.00310
F5 0.01320 0.02000 0.01510 0.00270 0.00530 -0.00090
F6 0.01070 0.01380 0.01200 -0.00220 -0.00020 -0.00120
F7 0.01900 0.01440 0.01670 0.00330 0.00050 0.00490

loop_
_atom_site_label
_atom_site_fract_x
_atom_site_fract_y
_atom_site_fract_z
_atom_site_U_iso_or_equiv
Ba 0.24906 0.24041 -0.06776 0.01162
Ca1 0.75000 0.20769 0.75000 0.00786
Ca2 0.25000 0.68150 0.75000 0.00703
Al 0.20069 0.22470 0.38092 0.00837
F1 0.59970 0.59490 0.56404 0.01650
F2 0.56490 0.86220 0.68045 0.01410
F3 0.09010 0.48120 0.32626 0.01330
F4 0.41410 0.36140 0.69206 0.01330
F5 0.05300 0.71850 0.56042 0.01590
F6 0.01540 -0.02880 0.67494 0.01220
F7 0.27500 -0.04540 0.43446 0.01670

loop_
_cod_related_entry_id
_cod_related_entry_database
_cod_related_entry_code
1 AMCSD 0010396
